data_1542466
loop_
_publ_author_name
'Bui, Thi Yen Hang'
'Nguyen Thi Thanh, Chi'
'Van Meervelt, Luc'

_publ_section_title
;
 {4,5-Dimethoxy-2-[(2,3-\h)-2-prop-2-en-1-yl]phenyl-\k<i>C</i>^1^}(8-hydroxyquinolinato-\k<i>N</i>,<i>O</i>)platinum(II)
;
_journal_coeditor_code WM4002
_journal_issue 1
_journal_name_full IUCrData
_journal_page_first x152428
_journal_paper_doi 10.1107/S2414314615024281
_journal_volume 1
_journal_year 2016
_chemical_formula_iupac '[Pt (C9 H6 N1 O1) (C11 H13 O2)]'
_chemical_formula_moiety 'C20 H19 N O3 Pt'
_chemical_formula_sum 'C20 H19 N O3 Pt'
_chemical_formula_weight 516.45
_chemical_name_systematic
{4,5-Dimethoxy-2-[(2,3-\h)-2-prop-2-en-1-yl]phenyl-\k<i>C</i>^1^}(8-hydroxyquinolinato-\k<i>N</i>,<i>O</i>)platinum(II)
_space_group_crystal_system monoclinic
_space_group_IT_number 14
_space_group_name_Hall '-P 2ybc'
_space_group_name_H-M_alt 'P 1 21/c 1'
_symmetry_space_group_name_Hall '-P 2ybc'
_symmetry_space_group_name_H-M 'P 1 21/c 1'
_atom_sites_solution_hydrogens geom
_atom_sites_solution_primary direct
_audit_creation_method
;
Olex2 1.2
(compiled 2015.01.26 svn.r3150 for OlexSys, GUI svn.r4998)
;
_cell_angle_alpha 90
_cell_angle_beta 93.951(3)
_cell_angle_gamma 90
_cell_formula_units_Z 4
_cell_length_a 13.2250(5)
_cell_length_b 15.0844(6)
_cell_length_c 8.4294(3)
_cell_measurement_reflns_used 9136
_cell_measurement_temperature 99.98(10)
_cell_measurement_theta_max 29.0930
_cell_measurement_theta_min 3.0760
_cell_volume 1677.59(11)
_computing_cell_refinement
;
CrysAlis PRO (Agilent, 2012)
;
_computing_data_collection
;
CrysAlis PRO (Agilent, 2012)
;
_computing_data_reduction
;
CrysAlis PRO (Agilent, 2012)
;
_computing_molecular_graphics
;
<i>OLEX2</i> (Dolomanov <i>et al.</i>,  2009)
;
_computing_publication_material
;
<i>OLEX2</i> (Dolomanov <i>et al.</i>,  2009)
;
_computing_structure_refinement
;
SHELXL2014 (Sheldrick, 2015)
;
_computing_structure_solution
;
SHELXS97 (Sheldrick, 2008)
;
_diffrn_ambient_temperature 99.98(10)
_diffrn_detector_area_resol_mean 15.9631
_diffrn_measured_fraction_theta_full 0.999
_diffrn_measured_fraction_theta_max 0.999
_diffrn_measurement_device_type
;
Agilent SuperNova (single source at offset, Eos detector)
;
_diffrn_measurement_method '\w scans'
_diffrn_radiation_monochromator mirror
_diffrn_radiation_type MoK\a
_diffrn_radiation_wavelength 0.71073
_diffrn_reflns_av_R_equivalents 0.0302
_diffrn_reflns_limit_h_max 16
_diffrn_reflns_limit_h_min -16
_diffrn_reflns_limit_k_max 18
_diffrn_reflns_limit_k_min -18
_diffrn_reflns_limit_l_max 10
_diffrn_reflns_limit_l_min -10
_diffrn_reflns_number 17650
_diffrn_reflns_theta_full 25.242
_diffrn_reflns_theta_max 26.372
_diffrn_reflns_theta_min 2.701
_exptl_absorpt_coefficient_mu 8.383
_exptl_absorpt_correction_T_max 1.00000
_exptl_absorpt_correction_T_min 0.71526
_exptl_absorpt_correction_type multi-scan
_exptl_absorpt_process_details
;
(<i>CrysAlis PRO</i>; Agilent, 2012)
;
_exptl_crystal_colour brown
_exptl_crystal_density_diffrn 2.045
_exptl_crystal_description block
_exptl_crystal_F_000 992
_exptl_crystal_size_max 0.2
_exptl_crystal_size_mid 0.1
_exptl_crystal_size_min 0.1
_refine_diff_density_max 0.412
_refine_diff_density_min -0.438
_refine_ls_extinction_method none
_refine_ls_goodness_of_fit_ref 1.048
_refine_ls_hydrogen_treatment constr
_refine_ls_matrix_type full
_refine_ls_number_parameters 228
_refine_ls_number_reflns 3429
_refine_ls_number_restraints 0
_refine_ls_restrained_S_all 1.048
_refine_ls_R_factor_all 0.0184
_refine_ls_R_factor_gt 0.0153
_refine_ls_shift/su_max 0.000
_refine_ls_shift/su_mean 0.000
_refine_ls_structure_factor_coef Fsqd
_refine_ls_weighting_details 'w=1/[\s^2^(Fo^2^)+(0.0116P)^2^+1.0756P] where P=(Fo^2^+2Fc^2^)/3'
_refine_ls_weighting_scheme calc
_refine_ls_wR_factor_gt 0.0328
_refine_ls_wR_factor_ref 0.0340
_reflns_number_gt 3106
_reflns_number_total 3429
_reflns_threshold_expression 'I > 2\s(I)'
_cod_data_source_file wm4002sup1.cif
_cod_data_source_block I
_cod_depositor_comments 'Adding full bibliography for 1542466.cif.'
_cod_database_code 1542466
_shelx_space_group_comment
;
The symmetry employed for this shelxl refinement is uniquely defined
by the following loop, which should always be used as a source of
symmetry information in preference to the above space-group names.
They are only intended as comments.
;

loop_
_space_group_symop_operation_xyz
'x, y, z'
'-x, y+1/2, -z+1/2'
'-x, -y, -z'
'x, -y-1/2, z-1/2'

loop_
_atom_site_type_symbol
_atom_site_label
_atom_site_fract_x
_atom_site_fract_y
_atom_site_fract_z
_atom_site_U_iso_or_equiv
_atom_site_adp_type
_atom_site_calc_flag
_atom_site_occupancy
Pt Pt1 0.12790(2) 0.09931(2) 0.17780(2) 0.01039(4) Uani d 1
O O12 0.11032(14) 0.14501(12) -0.0478(2) 0.0135(4) Uani d 1
O O24 0.58770(14) 0.16254(13) 0.2776(2) 0.0196(4) Uani d 1
C C25 0.6319(2) 0.1692(2) 0.4370(3) 0.0202(6) Uani d 1
H H25A 0.7059 0.1712 0.4355 0.030 Uiso calc 1
H H25B 0.6122 0.1176 0.4984 0.030 Uiso calc 1
H H25C 0.6078 0.2234 0.4863 0.030 Uiso calc 1
C C10 0.0132(2) 0.15209(17) -0.0999(3) 0.0132(6) Uani d 1
N N2 -0.02987(17) 0.08111(14) 0.1373(3) 0.0127(5) Uani d 1
C C5 -0.2370(2) 0.08998(17) 0.0501(3) 0.0176(6) Uani d 1
H H5 -0.3079 0.0932 0.0231 0.021 Uiso calc 1
C C17 0.2759(2) 0.12436(17) 0.2018(3) 0.0116(5) Uani d 1
C C14 0.1447(2) 0.10721(18) 0.4297(3) 0.0155(6) Uani d 1
H H14 0.0826 0.1244 0.4836 0.019 Uiso calc 1
C C21 0.4200(2) 0.16086(17) 0.3832(3) 0.0147(6) Uani d 1
H H21 0.4465 0.1767 0.4869 0.018 Uiso calc 1
O O22 0.51395(14) 0.12214(13) -0.0056(2) 0.0175(4) Uani d 1
C C15 0.2403(2) 0.15860(18) 0.4792(3) 0.0156(6) Uani d 1
H H15A 0.2697 0.1365 0.5829 0.019 Uiso calc 1
H H15B 0.2240 0.2222 0.4908 0.019 Uiso calc 1
C C16 0.3160(2) 0.14691(17) 0.3533(3) 0.0135(6) Uani d 1
C C23 0.4760(2) 0.0986(2) -0.1624(3) 0.0223(7) Uani d 1
H H23A 0.5325 0.0939 -0.2313 0.033 Uiso calc 1
H H23B 0.4286 0.1442 -0.2041 0.033 Uiso calc 1
H H23C 0.4409 0.0414 -0.1595 0.033 Uiso calc 1
C C13 0.1492(2) 0.01869(18) 0.3798(3) 0.0164(6) Uani d 1
H H13A 0.0915 -0.0197 0.4042 0.020 Uiso calc 1
H H13B 0.2159 -0.0110 0.3963 0.020 Uiso calc 1
C C6 -0.1675(2) 0.12442(17) -0.0548(3) 0.0146(6) Uani d 1
C C18 0.3412(2) 0.11678(17) 0.0781(3) 0.0125(6) Uani d 1
H H18 0.3145 0.1026 -0.0263 0.015 Uiso calc 1
C C20 0.4843(2) 0.15159(18) 0.2610(3) 0.0154(6) Uani d 1
C C11 -0.0634(2) 0.11804(16) -0.0059(3) 0.0120(6) Uani d 1
C C8 -0.1220(2) 0.19969(18) -0.2892(3) 0.0200(6) Uani d 1
H H8 -0.1416 0.2278 -0.3874 0.024 Uiso calc 1
C C7 -0.1953(2) 0.16732(18) -0.1991(3) 0.0197(6) Uani d 1
H H7 -0.2648 0.1737 -0.2337 0.024 Uiso calc 1
C C3 -0.0977(2) 0.04905(18) 0.2309(3) 0.0177(6) Uani d 1
H H3 -0.0747 0.0229 0.3294 0.021 Uiso calc 1
C C19 0.4443(2) 0.12990(17) 0.1077(3) 0.0129(6) Uani d 1
C C9 -0.0180(2) 0.19275(17) -0.2414(3) 0.0164(6) Uani d 1
H H9 0.0310 0.2163 -0.3072 0.020 Uiso calc 1
C C4 -0.2018(2) 0.05227(18) 0.1900(3) 0.0190(6) Uani d 1
H H4 -0.2480 0.0281 0.2597 0.023 Uiso calc 1

loop_
_atom_site_aniso_label
_atom_site_aniso_U_11
_atom_site_aniso_U_22
_atom_site_aniso_U_33
_atom_site_aniso_U_12
_atom_site_aniso_U_13
_atom_site_aniso_U_23
Pt1 0.00723(6) 0.01203(6) 0.01194(6) 0.00009(4) 0.00097(4) 0.00022(4)
O12 0.0096(9) 0.0165(10) 0.0144(10) -0.0013(8) 0.0002(7) 0.0027(8)
O24 0.0080(10) 0.0366(12) 0.0139(10) -0.0025(9) -0.0016(8) -0.0010(9)
C25 0.0111(14) 0.0314(17) 0.0171(15) -0.0003(12) -0.0057(11) -0.0027(13)
C10 0.0133(14) 0.0099(13) 0.0164(14) -0.0022(11) 0.0003(11) -0.0037(11)
N2 0.0110(12) 0.0150(12) 0.0121(11) -0.0016(9) 0.0009(9) -0.0015(9)
C5 0.0094(14) 0.0155(14) 0.0278(16) -0.0006(11) 0.0004(12) -0.0071(12)
C17 0.0085(13) 0.0128(13) 0.0132(14) 0.0011(11) -0.0004(10) -0.0003(11)
C14 0.0143(14) 0.0225(15) 0.0097(14) -0.0016(12) 0.0016(11) 0.0017(11)
C21 0.0143(14) 0.0183(14) 0.0108(14) 0.0006(12) -0.0035(11) -0.0021(11)
O22 0.0099(10) 0.0315(11) 0.0113(10) -0.0018(9) 0.0009(8) -0.0013(8)
C15 0.0137(14) 0.0183(14) 0.0149(14) 0.0015(12) 0.0028(11) -0.0028(12)
C16 0.0124(14) 0.0149(14) 0.0137(14) 0.0020(11) 0.0048(11) 0.0005(11)
C23 0.0178(16) 0.0365(18) 0.0129(15) -0.0030(13) 0.0035(12) -0.0037(13)
C13 0.0175(15) 0.0193(15) 0.0121(14) 0.0004(12) -0.0002(11) 0.0058(11)
C6 0.0128(14) 0.0093(13) 0.0215(15) -0.0004(11) -0.0001(11) -0.0049(11)
C18 0.0111(14) 0.0145(13) 0.0117(14) 0.0005(11) -0.0009(11) 0.0009(11)
C20 0.0079(14) 0.0184(14) 0.0198(15) 0.0001(11) 0.0001(11) 0.0006(12)
C11 0.0115(14) 0.0092(13) 0.0151(14) 0.0008(10) 0.0001(11) -0.0035(10)
C8 0.0258(16) 0.0117(13) 0.0210(15) 0.0002(12) -0.0091(12) 0.0034(12)
C7 0.0154(15) 0.0140(14) 0.0289(17) 0.0003(12) -0.0042(12) -0.0046(12)
C3 0.0154(15) 0.0178(15) 0.0201(15) -0.0009(12) 0.0025(12) -0.0028(12)
C19 0.0130(14) 0.0139(13) 0.0121(14) 0.0013(11) 0.0023(11) 0.0014(11)
C9 0.0185(15) 0.0118(13) 0.0184(14) -0.0035(12) -0.0013(11) 0.0002(11)
C4 0.0111(14) 0.0206(15) 0.0260(16) -0.0017(12) 0.0067(12) -0.0045(13)

loop_
_atom_type_symbol
_atom_type_description
_atom_type_scat_dispersion_real
_atom_type_scat_dispersion_imag
_atom_type_scat_source
C C 0.0033 0.0016 'International Tables Vol C Tables 4.2.6.8 and 6.1.1.4'
H H 0.0000 0.0000 'International Tables Vol C Tables 4.2.6.8 and 6.1.1.4'
N N 0.0061 0.0033 'International Tables Vol C Tables 4.2.6.8 and 6.1.1.4'
O O 0.0106 0.0060 'International Tables Vol C Tables 4.2.6.8 and 6.1.1.4'
Pt Pt -1.7033 8.3905 'International Tables Vol C Tables 4.2.6.8 and 6.1.1.4'

loop_
_geom_angle_atom_site_label_1
_geom_angle_atom_site_label_2
_geom_angle_atom_site_label_3
_geom_angle
O12 Pt1 N2 81.01(8)
O12 Pt1 C14 156.82(9)
O12 Pt1 C13 164.32(9)
N2 Pt1 C14 101.75(9)
C17 Pt1 O12 94.56(9)
C17 Pt1 N2 175.14(9)
C17 Pt1 C14 81.55(11)
C17 Pt1 C13 87.21(11)
C13 Pt1 N2 97.60(10)
C13 Pt1 C14 38.82(10)
C10 O12 Pt1 112.50(15)
C20 O24 C25 116.3(2)
O24 C25 H25A 109.5
O24 C25 H25B 109.5
O24 C25 H25C 109.5
H25A C25 H25B 109.5
H25A C25 H25C 109.5
H25B C25 H25C 109.5
O12 C10 C11 119.6(2)
O12 C10 C9 122.9(2)
C9 C10 C11 117.4(3)
C11 N2 Pt1 110.18(16)
C3 N2 Pt1 130.82(19)
C3 N2 C11 118.6(2)
C6 C5 H5 120.2
C4 C5 H5 120.2
C4 C5 C6 119.7(3)
C16 C17 Pt1 116.74(19)
C16 C17 C18 119.1(2)
C18 C17 Pt1 124.07(19)
Pt1 C14 H14 115.9
C15 C14 Pt1 109.38(17)
C15 C14 H14 115.9
C13 C14 Pt1 69.55(15)
C13 C14 H14 115.9
C13 C14 C15 121.2(2)
C16 C21 H21 120.1
C20 C21 H21 120.1
C20 C21 C16 119.8(2)
C19 O22 C23 117.0(2)
C14 C15 H15A 109.9
C14 C15 H15B 109.9
C14 C15 C16 109.0(2)
H15A C15 H15B 108.3
C16 C15 H15A 109.9
C16 C15 H15B 109.9
C17 C16 C21 120.7(2)
C17 C16 C15 116.2(2)
C21 C16 C15 123.0(2)
O22 C23 H23A 109.5
O22 C23 H23B 109.5
O22 C23 H23C 109.5
H23A C23 H23B 109.5
H23A C23 H23C 109.5
H23B C23 H23C 109.5
Pt1 C13 H13A 116.4
Pt1 C13 H13B 116.4
C14 C13 Pt1 71.63(15)
C14 C13 H13A 116.4
C14 C13 H13B 116.4
H13A C13 H13B 113.4
C11 C6 C5 117.0(3)
C7 C6 C5 124.6(3)
C7 C6 C11 118.4(2)
C17 C18 H18 119.9
C19 C18 C17 120.2(2)
C19 C18 H18 119.9
O24 C20 C21 124.7(2)
O24 C20 C19 115.6(2)
C21 C20 C19 119.7(2)
N2 C11 C10 115.9(2)
N2 C11 C6 122.2(2)
C6 C11 C10 122.0(2)
C7 C8 H8 118.9
C7 C8 C9 122.1(3)
C9 C8 H8 118.9
C6 C7 H7 120.2
C8 C7 C6 119.6(3)
C8 C7 H7 120.2
N2 C3 H3 118.8
N2 C3 C4 122.4(3)
C4 C3 H3 118.8
O22 C19 C18 124.1(2)
O22 C19 C20 115.5(2)
C18 C19 C20 120.3(2)
C10 C9 C8 120.5(3)
C10 C9 H9 119.8
C8 C9 H9 119.8
C5 C4 C3 120.1(3)
C5 C4 H4 120.0
C3 C4 H4 120.0

loop_
_geom_bond_atom_site_label_1
_geom_bond_atom_site_label_2
_geom_bond_distance
Pt1 O12 2.0214(17)
Pt1 N2 2.109(2)
Pt1 C17 1.990(3)
Pt1 C14 2.123(3)
Pt1 C13 2.096(3)
O12 C10 1.333(3)
O24 C25 1.431(3)
O24 C20 1.375(3)
C25 H25A 0.9800
C25 H25B 0.9800
C25 H25C 0.9800
C10 C11 1.424(4)
C10 C9 1.379(4)
N2 C11 1.375(3)
N2 C3 1.327(3)
C5 H5 0.9500
C5 C6 1.418(4)
C5 C4 1.362(4)
C17 C16 1.391(4)
C17 C18 1.403(4)
C14 H14 1.0000
C14 C15 1.516(4)
C14 C13 1.402(4)
C21 H21 0.9500
C21 C16 1.396(4)
C21 C20 1.388(4)
O22 C23 1.425(3)
O22 C19 1.377(3)
C15 H15A 0.9900
C15 H15B 0.9900
C15 C16 1.519(3)
C23 H23A 0.9800
C23 H23B 0.9800
C23 H23C 0.9800
C13 H13A 0.9900
C13 H13B 0.9900
C6 C11 1.413(4)
C6 C7 1.404(4)
C18 H18 0.9500
C18 C19 1.383(4)
C20 C19 1.401(4)
C8 H8 0.9500
C8 C7 1.362(4)
C8 C9 1.411(4)
C7 H7 0.9500
C3 H3 0.9500
C3 C4 1.396(4)
C9 H9 0.9500
C4 H4 0.9500

loop_
_geom_hbond_atom_site_label_D
_geom_hbond_atom_site_label_H
_geom_hbond_atom_site_label_A
_geom_hbond_site_symmetry_D
_geom_hbond_site_symmetry_H
_geom_hbond_site_symmetry_A
_geom_hbond_distance_DH
_geom_hbond_distance_HA
_geom_hbond_distance_DA
_geom_hbond_angle_DHA
_geom_hbond_publ_flag
C5 H5 O22 1_555 1_555 1_455 0.95 2.39 3.330(3) 169 y
C15 H15B O12 1_555 1_555 4_566 0.99 2.51 3.425(3) 153 y
C8 H8 Cg5 1_555 1_555 4_565 0.95 2.82 3.389(3) 119 y
C8 H8 Cg6 1_555 1_555 4_565 0.95 2.89 3.745(3) 150 y

loop_
_geom_torsion_atom_site_label_1
_geom_torsion_atom_site_label_2
_geom_torsion_atom_site_label_3
_geom_torsion_atom_site_label_4
_geom_torsion
Pt1 O12 C10 C11 -7.8(3)
Pt1 O12 C10 C9 171.0(2)
Pt1 N2 C11 C10 5.4(3)
Pt1 N2 C11 C6 -172.66(19)
Pt1 N2 C3 C4 171.8(2)
Pt1 C17 C16 C21 176.5(2)
Pt1 C17 C16 C15 -5.8(3)
Pt1 C17 C18 C19 -175.8(2)
Pt1 C14 C15 C16 -28.4(3)
O12 C10 C11 N2 1.4(4)
O12 C10 C11 C6 179.5(2)
O12 C10 C9 C8 -178.9(2)
O24 C20 C19 O22 0.2(3)
O24 C20 C19 C18 179.5(2)
C25 O24 C20 C21 10.9(4)
C25 O24 C20 C19 -169.4(2)
N2 C3 C4 C5 -0.6(4)
C5 C6 C11 C10 -178.6(2)
C5 C6 C11 N2 -0.7(4)
C5 C6 C7 C8 178.5(3)
C17 C18 C19 O22 178.7(2)
C17 C18 C19 C20 -0.5(4)
C14 C15 C16 C17 23.3(3)
C14 C15 C16 C21 -159.1(3)
C21 C20 C19 O22 180.0(2)
C21 C20 C19 C18 -0.7(4)
C15 C14 C13 Pt1 -100.9(2)
C16 C17 C18 C19 1.3(4)
C16 C21 C20 O24 -179.1(2)
C16 C21 C20 C19 1.2(4)
C23 O22 C19 C18 -0.4(4)
C23 O22 C19 C20 178.9(2)
C13 C14 C15 C16 48.9(3)
C6 C5 C4 C3 1.2(4)
C18 C17 C16 C21 -0.8(4)
C18 C17 C16 C15 176.9(2)
C20 C21 C16 C17 -0.5(4)
C20 C21 C16 C15 -178.0(2)
C11 C10 C9 C8 0.0(4)
C11 N2 C3 C4 -0.7(4)
C11 C6 C7 C8 1.4(4)
C7 C6 C11 C10 -1.3(4)
C7 C6 C11 N2 176.7(2)
C7 C8 C9 C10 0.2(4)
C3 N2 C11 C10 179.3(2)
C3 N2 C11 C6 1.3(4)
C9 C10 C11 N2 -177.5(2)
C9 C10 C11 C6 0.6(4)
C9 C8 C7 C6 -0.9(4)
C4 C5 C6 C11 -0.6(4)
C4 C5 C6 C7 -177.7(3)
